data_1568799
loop_
_publ_author_name
'Hannah, Tyler J.'
'McCarvell, W. Michael'
'Kirsch, Tamina'
'Bedard, Joseph'
'Hynes, Toren'
'Mayho, Jacqueline'
'Bamford, Karlee L.'
'Vos, Cyler W.'
'Kozak, Christopher M.'
'George, Tanner'
'Masuda, Jason D.'
'Chitnis, S. S.'

_publ_section_title
;
 Planar bismuth triamides: a tunable platform for main group Lewis acidity
 and polymerization catalysis
;
_journal_issue 17
_journal_name_full 'Chemical Science'
_journal_page_first 4549
_journal_page_last 4563
_journal_paper_doi 10.1039/D3SC00917C
_journal_volume 14
_journal_year 2023
_chemical_formula_moiety 'C36 H48 Bi2 Br4 N6 Si4'
_chemical_formula_sum 'C36 H48 Bi2 Br4 N6 Si4'
_chemical_formula_weight 1414.76
_space_group_crystal_system triclinic
_space_group_IT_number 2
_space_group_name_Hall '-P 1'
_space_group_name_H-M_alt 'P -1'
_atom_sites_solution_hydrogens geom
_audit_creation_date 2022-10-04
_audit_creation_method
;
Olex2 1.5
(compiled 2022.04.07 svn.rca3783a0 for OlexSys, GUI svn.r6498)
;
_audit_update_record
;
2022-11-03 deposited with the CCDC.	2023-04-05 downloaded from the CCDC.
;
_cell_angle_alpha 109.747(3)
_cell_angle_beta 92.089(3)
_cell_angle_gamma 104.352(3)
_cell_formula_units_Z 1
_cell_length_a 9.6987(8)
_cell_length_b 11.0671(9)
_cell_length_c 13.5493(12)
_cell_measurement_reflns_used 9851
_cell_measurement_temperature 150.00
_cell_measurement_theta_max 72.30
_cell_measurement_theta_min 3.50
_cell_volume 1314.5(2)
_computing_molecular_graphics 'Olex2 1.5 (Dolomanov et al., 2009)'
_computing_publication_material 'Olex2 1.5 (Dolomanov et al., 2009)'
_computing_structure_refinement 'SHELXL 2018/3 (Sheldrick, 2015)'
_computing_structure_solution 'SHELXT 2018/2 (Sheldrick, 2018)'
_diffrn_ambient_temperature 150.00
_diffrn_measured_fraction_theta_full 0.982
_diffrn_measured_fraction_theta_max 0.979
_diffrn_measurement_device_type 'Bruker APEX-II CCD'
_diffrn_measurement_method '\f and \w scans'
_diffrn_radiation_type CuK\a
_diffrn_radiation_wavelength 1.54178
_diffrn_reflns_av_R_equivalents 0.0683
_diffrn_reflns_av_unetI/netI 0.0462
_diffrn_reflns_Laue_measured_fraction_full 0.982
_diffrn_reflns_Laue_measured_fraction_max 0.979
_diffrn_reflns_limit_h_max 11
_diffrn_reflns_limit_h_min -11
_diffrn_reflns_limit_k_max 13
_diffrn_reflns_limit_k_min -12
_diffrn_reflns_limit_l_max 16
_diffrn_reflns_limit_l_min -16
_diffrn_reflns_number 24255
_diffrn_reflns_point_group_measured_fraction_full 0.982
_diffrn_reflns_point_group_measured_fraction_max 0.979
_diffrn_reflns_theta_full 67.679
_diffrn_reflns_theta_max 70.059
_diffrn_reflns_theta_min 3.496
_diffrn_standards_number 0
_exptl_absorpt_coefficient_mu 17.648
_exptl_absorpt_correction_T_max 0.7536
_exptl_absorpt_correction_T_min 0.3069
_exptl_absorpt_correction_type multi-scan
_exptl_absorpt_process_details SADABS
_exptl_crystal_colour red
_exptl_crystal_colour_primary red
_exptl_crystal_density_diffrn 1.787
_exptl_crystal_description needle
_exptl_crystal_F_000 668
_exptl_crystal_size_max 0.2
_exptl_crystal_size_mid 0.08
_exptl_crystal_size_min 0.01
_refine_diff_density_max 4.287
_refine_diff_density_min -3.116
_refine_diff_density_rms 0.282
_refine_ls_extinction_method none
_refine_ls_goodness_of_fit_ref 1.024
_refine_ls_hydrogen_treatment constr
_refine_ls_matrix_type full
_refine_ls_number_parameters 241
_refine_ls_number_reflns 4889
_refine_ls_number_restraints 0
_refine_ls_restrained_S_all 1.024
_refine_ls_R_factor_all 0.0756
_refine_ls_R_factor_gt 0.0660
_refine_ls_shift/su_max 0.001
_refine_ls_shift/su_mean 0.000
_refine_ls_structure_factor_coef Fsqd
_refine_ls_weighting_details 'w=1/[\s^2^(Fo^2^)+(0.0876P)^2^+33.5031P] where P=(Fo^2^+2Fc^2^)/3'
_refine_ls_weighting_scheme calc
_refine_ls_wR_factor_gt 0.1736
_refine_ls_wR_factor_ref 0.1840
_reflns_Friedel_coverage 0.000
_reflns_number_gt 4304
_reflns_number_total 4889
_reflns_threshold_expression 'I > 2\s(I)'
_cod_data_source_file d3sc00917c3.cif
_cod_data_source_block final_a_CCDC1
_cod_depositor_comments 'Adding full bibliography for 1568798--1568802.cif.'
_cod_original_cell_volume 1314.52(19)
_cod_database_code 1568799
_shelx_shelxl_version_number 2018/3
_shelx_space_group_comment
;
The symmetry employed for this shelxl refinement is uniquely defined
by the following loop, which should always be used as a source of
symmetry information in preference to the above space-group names.
They are only intended as comments.
;
_shelx_estimated_absorpt_t_max 0.843
_shelx_estimated_absorpt_t_min 0.126
_olex2_refinement_description
;
1.a Aromatic/amide H refined with riding coordinates:
 C101(H101), C103(H103), C104(H104), C201(H201), C203(H203), C204(H204)
1.b Idealised Me refined as rotating group:
 C10(H10A,H10B,H10C), C11(H11A,H11B,H11C), C12(H12A,H12B,H12C), C20(H20A,H20B,
 H20C), C21(H21A,H21B,H21C), C22(H22A,H22B,H22C)
;
_smtbx_masks_void_probe_radius 1.2
_smtbx_masks_void_truncation_radius 1.2
_olex2_submission_special_instructions 'No special instructions were received'

loop_
_space_group_symop_operation_xyz
'x, y, z'
'-x, -y, -z'

loop_
_atom_site_label
_atom_site_type_symbol
_atom_site_fract_x
_atom_site_fract_y
_atom_site_fract_z
_atom_site_U_iso_or_equiv
_atom_site_adp_type
_atom_site_occupancy
_atom_site_site_symmetry_order
_atom_site_calc_flag
_atom_site_refinement_flags_posn
_atom_site_refinement_flags_adp
_atom_site_refinement_flags_occupancy
_atom_site_disorder_assembly
_atom_site_disorder_group
Bi01 Bi 0.66401(4) 0.56491(4) 0.60121(4) 0.0388(2) Uani 1 1 d . . . . .
Br01 Br -0.07814(14) 0.27766(15) 0.68916(12) 0.0521(4) Uani 1 1 d . . . . .
Br02 Br 0.73606(17) 1.24038(13) 0.93382(11) 0.0513(4) Uani 1 1 d . . . . .
Si01 Si 0.4557(3) 0.2347(3) 0.5350(3) 0.0344(7) Uani 1 1 d . . . . .
Si02 Si 0.9785(3) 0.8127(3) 0.7151(3) 0.0347(7) Uani 1 1 d . . . . .
N01 N 0.4157(11) 0.3879(9) 0.5394(9) 0.040(2) Uani 1 1 d . . . . .
N02 N 0.7926(10) 0.7672(9) 0.7055(8) 0.035(2) Uani 1 1 d . . . . .
N03 N 0.5147(10) 0.6382(10) 0.7024(8) 0.035(2) Uani 1 1 d . . . . .
C10 C 0.5015(16) 0.2495(16) 0.6716(11) 0.055(4) Uani 1 1 d . . . . .
H10A H 0.572364 0.335463 0.709359 0.082 Uiso 1 1 calc R U . . .
H10B H 0.541834 0.176694 0.671851 0.082 Uiso 1 1 calc R U . . .
H10C H 0.414834 0.244311 0.706750 0.082 Uiso 1 1 calc R U . . .
C11 C 0.6154(13) 0.2226(12) 0.4620(11) 0.040(3) Uani 1 1 d . . . . .
H11A H 0.627869 0.282987 0.422216 0.060 Uiso 1 1 calc R U . . .
H11B H 0.600147 0.130627 0.412957 0.060 Uiso 1 1 calc R U . . .
H11C H 0.701460 0.247803 0.512712 0.060 Uiso 1 1 calc R U . . .
C12 C 0.3082(14) 0.0781(12) 0.4702(10) 0.041(3) Uani 1 1 d . . . . .
H12A H 0.230782 0.075932 0.514566 0.061 Uiso 1 1 calc R U . . .
H12B H 0.345208 0.000726 0.460885 0.061 Uiso 1 1 calc R U . . .
H12C H 0.271081 0.075244 0.400926 0.061 Uiso 1 1 calc R U . . .
C20 C 1.0560(13) 0.9464(13) 0.6641(11) 0.043(3) Uani 1 1 d . . . . .
H20A H 1.022531 0.916026 0.588331 0.064 Uiso 1 1 calc R U . . .
H20B H 1.161034 0.968138 0.675069 0.064 Uiso 1 1 calc R U . . .
H20C H 1.025677 1.026091 0.701800 0.064 Uiso 1 1 calc R U . . .
C21 C 1.0291(14) 0.6614(14) 0.6332(13) 0.050(3) Uani 1 1 d . . . . .
H21A H 0.986347 0.586747 0.655904 0.075 Uiso 1 1 calc R U . . .
H21B H 1.133864 0.679580 0.641916 0.075 Uiso 1 1 calc R U . . .
H21C H 0.993753 0.638151 0.558585 0.075 Uiso 1 1 calc R U . . .
C22 C 1.0626(17) 0.8727(17) 0.8558(12) 0.056(4) Uani 1 1 d . . . . .
H22A H 1.014471 0.934893 0.900784 0.084 Uiso 1 1 calc R U . . .
H22B H 1.164627 0.918335 0.861472 0.084 Uiso 1 1 calc R U . . .
H22C H 1.052748 0.796270 0.878668 0.084 Uiso 1 1 calc R U . . .
C100 C 0.3300(12) 0.4302(11) 0.6217(10) 0.033(2) Uani 1 1 d . . . . .
C101 C 0.1892(12) 0.3507(12) 0.6180(10) 0.037(3) Uani 1 1 d . . . . .
H101 H 0.147975 0.273202 0.557232 0.045 Uiso 1 1 calc R U . . .
C102 C 0.1123(11) 0.3837(12) 0.7001(10) 0.036(3) Uani 1 1 d . . . . .
C103 C 0.1697(13) 0.4953(15) 0.7898(11) 0.049(3) Uani 1 1 d . . . . .
H103 H 0.119246 0.514589 0.849523 0.058 Uiso 1 1 calc R U . . .
C104 C 0.3039(14) 0.5790(14) 0.7904(11) 0.050(3) Uani 1 1 d . . . . .
H104 H 0.342729 0.657254 0.851104 0.060 Uiso 1 1 calc R U . . .
C105 C 0.3826(11) 0.5533(12) 0.7070(9) 0.031(2) Uani 1 1 d . . . . .
C200 C 0.7080(13) 0.8415(12) 0.7630(10) 0.038(3) Uani 1 1 d . . . . .
C201 C 0.7565(13) 0.9819(12) 0.8167(10) 0.038(3) Uani 1 1 d . . . . .
H201 H 0.854086 1.027941 0.819297 0.045 Uiso 1 1 calc R U . . .
C202 C 0.6626(14) 1.0521(12) 0.8652(10) 0.039(3) Uani 1 1 d . . . . .
C203 C 0.5213(14) 0.9917(14) 0.8628(11) 0.046(3) Uani 1 1 d . . . . .
H203 H 0.458392 1.042257 0.895596 0.055 Uiso 1 1 calc R U . . .
C204 C 0.4715(14) 0.8537(14) 0.8109(11) 0.052(4) Uani 1 1 d . . . . .
H204 H 0.373169 0.810357 0.809031 0.062 Uiso 1 1 calc R U . . .
C205 C 0.5611(12) 0.7773(12) 0.7619(10) 0.035(3) Uani 1 1 d . . . . .

loop_
_atom_site_aniso_label
_atom_site_aniso_U_11
_atom_site_aniso_U_22
_atom_site_aniso_U_33
_atom_site_aniso_U_23
_atom_site_aniso_U_13
_atom_site_aniso_U_12
Bi01 0.0211(3) 0.0229(3) 0.0667(4) 0.0125(2) 0.0141(2) -0.00064(17)
Br01 0.0243(6) 0.0511(8) 0.0660(9) 0.0162(7) 0.0122(6) -0.0102(6)
Br02 0.0550(9) 0.0334(7) 0.0516(8) 0.0035(6) 0.0164(6) 0.0029(6)
Si01 0.0246(15) 0.0221(13) 0.0473(17) 0.0069(12) 0.0055(12) -0.0022(11)
Si02 0.0202(14) 0.0317(15) 0.0483(17) 0.0152(13) 0.0075(12) -0.0015(12)
N01 0.030(5) 0.022(4) 0.062(6) 0.015(4) 0.017(5) -0.003(4)
N02 0.025(5) 0.019(4) 0.054(6) 0.012(4) 0.009(4) -0.005(4)
N03 0.017(4) 0.031(5) 0.051(6) 0.011(4) 0.009(4) 0.000(4)
C10 0.047(8) 0.055(9) 0.051(8) 0.010(7) 0.002(6) 0.006(7)
C11 0.033(6) 0.035(6) 0.054(7) 0.016(5) 0.013(5) 0.009(5)
C12 0.038(7) 0.029(6) 0.048(7) 0.012(5) -0.005(5) 0.001(5)
C20 0.023(6) 0.040(7) 0.054(7) 0.013(6) 0.007(5) -0.006(5)
C21 0.028(6) 0.042(7) 0.081(10) 0.023(7) 0.014(6) 0.007(5)
C22 0.049(8) 0.065(9) 0.059(9) 0.029(8) 0.005(7) 0.016(7)
C100 0.021(5) 0.025(5) 0.052(7) 0.015(5) 0.014(5) 0.002(4)
C101 0.022(5) 0.031(6) 0.057(7) 0.021(5) 0.008(5) -0.006(4)
C102 0.014(5) 0.034(6) 0.051(7) 0.014(5) 0.005(5) -0.006(4)
C103 0.025(6) 0.066(9) 0.044(7) 0.015(6) 0.012(5) -0.002(6)
C104 0.028(6) 0.048(8) 0.050(7) 0.005(6) 0.001(5) -0.014(6)
C105 0.017(5) 0.040(6) 0.039(6) 0.022(5) 0.008(4) 0.000(4)
C200 0.033(6) 0.028(6) 0.042(6) 0.009(5) 0.005(5) -0.007(5)
C201 0.026(6) 0.029(6) 0.047(7) 0.009(5) 0.004(5) -0.004(5)
C202 0.036(6) 0.035(6) 0.039(6) 0.004(5) 0.006(5) 0.010(5)
C203 0.029(6) 0.045(7) 0.047(7) -0.001(6) 0.006(5) 0.006(5)
C204 0.031(7) 0.040(7) 0.058(8) -0.004(6) 0.010(6) -0.007(5)
C205 0.023(5) 0.032(6) 0.044(6) 0.008(5) 0.007(5) 0.003(4)

loop_
_atom_type_symbol
_atom_type_description
_atom_type_scat_dispersion_real
_atom_type_scat_dispersion_imag
_atom_type_scat_source
C C 0.0181 0.0091 'International Tables Vol C Tables 4.2.6.8 and 6.1.1.4'
H H 0.0000 0.0000 'International Tables Vol C Tables 4.2.6.8 and 6.1.1.4'
Bi Bi -4.0111 8.9310 'International Tables Vol C Tables 4.2.6.8 and 6.1.1.4'
Br Br -0.6763 1.2805 'International Tables Vol C Tables 4.2.6.8 and 6.1.1.4'
N N 0.0311 0.0180 'International Tables Vol C Tables 4.2.6.8 and 6.1.1.4'
Si Si 0.2541 0.3302 'International Tables Vol C Tables 4.2.6.8 and 6.1.1.4'

loop_
_geom_angle_atom_site_label_1
_geom_angle_atom_site_label_2
_geom_angle_atom_site_label_3
_geom_angle
_geom_angle_site_symmetry_1
_geom_angle_site_symmetry_3
_geom_angle_publ_flag
N01 Bi01 N01 79.7(3) 2_666 . ?
N02 Bi01 N01 148.3(3) . . ?
N02 Bi01 N01 100.2(4) . 2_666 ?
N03 Bi01 N01 95.9(4) . 2_666 ?
N03 Bi01 N01 71.8(3) . . ?
N03 Bi01 N02 76.8(4) . . ?
N01 Si01 C10 107.4(6) . . ?
N01 Si01 C11 107.1(5) . . ?
N01 Si01 C12 115.8(5) . . ?
C10 Si01 C11 109.8(7) . . ?
C10 Si01 C12 108.0(7) . . ?
C12 Si01 C11 108.7(6) . . ?
N02 Si02 C20 114.9(5) . . ?
N02 Si02 C21 106.5(5) . . ?
N02 Si02 C22 111.1(6) . . ?
C20 Si02 C21 107.0(6) . . ?
C20 Si02 C22 106.4(7) . . ?
C21 Si02 C22 110.9(7) . . ?
Bi01 N01 Bi01 100.3(3) 2_666 . ?
Si01 N01 Bi01 103.5(5) . . ?
Si01 N01 Bi01 127.0(6) . 2_666 ?
C100 N01 Bi01 107.0(8) . 2_666 ?
C100 N01 Bi01 105.1(7) . . ?
C100 N01 Si01 111.3(8) . . ?
Si02 N02 Bi01 120.7(5) . . ?
C200 N02 Bi01 112.0(7) . . ?
C200 N02 Si02 127.1(8) . . ?
C105 N03 Bi01 121.7(8) . . ?
C105 N03 C205 124.1(10) . . ?
C205 N03 Bi01 114.3(7) . . ?
Si01 C10 H10A 109.5 . . ?
Si01 C10 H10B 109.5 . . ?
Si01 C10 H10C 109.5 . . ?
H10A C10 H10B 109.5 . . ?
H10A C10 H10C 109.5 . . ?
H10B C10 H10C 109.5 . . ?
Si01 C11 H11A 109.5 . . ?
Si01 C11 H11B 109.5 . . ?
Si01 C11 H11C 109.5 . . ?
H11A C11 H11B 109.5 . . ?
H11A C11 H11C 109.5 . . ?
H11B C11 H11C 109.5 . . ?
Si01 C12 H12A 109.5 . . ?
Si01 C12 H12B 109.5 . . ?
Si01 C12 H12C 109.5 . . ?
H12A C12 H12B 109.5 . . ?
H12A C12 H12C 109.5 . . ?
H12B C12 H12C 109.5 . . ?
Si02 C20 H20A 109.5 . . ?
Si02 C20 H20B 109.5 . . ?
Si02 C20 H20C 109.5 . . ?
H20A C20 H20B 109.5 . . ?
H20A C20 H20C 109.5 . . ?
H20B C20 H20C 109.5 . . ?
Si02 C21 H21A 109.5 . . ?
Si02 C21 H21B 109.5 . . ?
Si02 C21 H21C 109.5 . . ?
H21A C21 H21B 109.5 . . ?
H21A C21 H21C 109.5 . . ?
H21B C21 H21C 109.5 . . ?
Si02 C22 H22A 109.5 . . ?
Si02 C22 H22B 109.5 . . ?
Si02 C22 H22C 109.5 . . ?
H22A C22 H22B 109.5 . . ?
H22A C22 H22C 109.5 . . ?
H22B C22 H22C 109.5 . . ?
C101 C100 N01 120.7(10) . . ?
C105 C100 N01 120.9(9) . . ?
C105 C100 C101 118.5(10) . . ?
C100 C101 H101 119.5 . . ?
C102 C101 C100 121.0(11) . . ?
C102 C101 H101 119.5 . . ?
C101 C102 Br01 119.4(9) . . ?
C101 C102 C103 120.8(10) . . ?
C103 C102 Br01 119.8(9) . . ?
C102 C103 H103 120.9 . . ?
C102 C103 C104 118.1(12) . . ?
C104 C103 H103 120.9 . . ?
C103 C104 H104 118.5 . . ?
C105 C104 C103 123.0(12) . . ?
C105 C104 H104 118.5 . . ?
N03 C105 C100 117.6(10) . . ?
C104 C105 N03 124.7(11) . . ?
C104 C105 C100 117.7(10) . . ?
N02 C200 C201 123.3(10) . . ?
N02 C200 C205 119.0(10) . . ?
C201 C200 C205 117.5(11) . . ?
C200 C201 H201 119.8 . . ?
C202 C201 C200 120.4(11) . . ?
C202 C201 H201 119.8 . . ?
C201 C202 Br02 117.6(9) . . ?
C203 C202 Br02 119.9(10) . . ?
C203 C202 C201 122.4(12) . . ?
C202 C203 H203 121.0 . . ?
C202 C203 C204 118.1(12) . . ?
C204 C203 H203 121.0 . . ?
C203 C204 H204 118.9 . . ?
C205 C204 C203 122.2(12) . . ?
C205 C204 H204 118.9 . . ?
N03 C205 C200 115.8(10) . . ?
C204 C205 N03 124.6(10) . . ?
C204 C205 C200 119.4(11) . . ?

loop_
_geom_bond_atom_site_label_1
_geom_bond_atom_site_label_2
_geom_bond_distance
_geom_bond_site_symmetry_2
_geom_bond_publ_flag
Bi01 N01 2.597(9) . ?
Bi01 N01 2.295(12) 2_666 ?
Bi01 N02 2.217(9) . ?
Bi01 N03 2.147(9) . ?
Br01 C102 1.897(10) . ?
Br02 C202 1.903(12) . ?
Si01 N01 1.813(11) . ?
Si01 C10 1.830(15) . ?
Si01 C11 1.876(12) . ?
Si01 C12 1.863(12) . ?
Si02 N02 1.735(10) . ?
Si02 C20 1.847(13) . ?
Si02 C21 1.862(14) . ?
Si02 C22 1.872(16) . ?
N01 C100 1.436(15) . ?
N02 C200 1.380(16) . ?
N03 C105 1.406(13) . ?
N03 C205 1.419(15) . ?
C10 H10A 0.9800 . ?
C10 H10B 0.9800 . ?
C10 H10C 0.9800 . ?
C11 H11A 0.9800 . ?
C11 H11B 0.9800 . ?
C11 H11C 0.9800 . ?
C12 H12A 0.9800 . ?
C12 H12B 0.9800 . ?
C12 H12C 0.9800 . ?
C20 H20A 0.9800 . ?
C20 H20B 0.9800 . ?
C20 H20C 0.9800 . ?
C21 H21A 0.9800 . ?
C21 H21B 0.9800 . ?
C21 H21C 0.9800 . ?
C22 H22A 0.9800 . ?
C22 H22B 0.9800 . ?
C22 H22C 0.9800 . ?
C100 C101 1.418(14) . ?
C100 C105 1.414(17) . ?
C101 H101 0.9500 . ?
C101 C102 1.359(17) . ?
C102 C103 1.382(18) . ?
C103 H103 0.9500 . ?
C103 C104 1.397(17) . ?
C104 H104 0.9500 . ?
C104 C105 1.376(18) . ?
C200 C201 1.419(16) . ?
C200 C205 1.423(16) . ?
C201 H201 0.9500 . ?
C201 C202 1.384(18) . ?
C202 C203 1.362(18) . ?
C203 H203 0.9500 . ?
C203 C204 1.395(19) . ?
C204 H204 0.9500 . ?
C204 C205 1.392(18) . ?

loop_
_geom_torsion_atom_site_label_1
_geom_torsion_atom_site_label_2
_geom_torsion_atom_site_label_3
_geom_torsion_atom_site_label_4
_geom_torsion
_geom_torsion_site_symmetry_1
_geom_torsion_site_symmetry_2
_geom_torsion_site_symmetry_3
_geom_torsion_site_symmetry_4
_geom_torsion_publ_flag
Bi01 N01 C100 C101 78.6(12) 2_666 . . . ?
Bi01 N01 C100 C101 -175.4(9) . . . . ?
Bi01 N01 C100 C105 6.0(13) . . . . ?
Bi01 N01 C100 C105 -100.0(11) 2_666 . . . ?
Bi01 N02 C200 C201 -165.1(10) . . . . ?
Bi01 N02 C200 C205 9.4(15) . . . . ?
Bi01 N03 C105 C100 -19.4(15) . . . . ?
Bi01 N03 C105 C104 157.8(11) . . . . ?
Bi01 N03 C205 C200 -12.5(14) . . . . ?
Bi01 N03 C205 C204 162.7(12) . . . . ?
Br01 C102 C103 C104 -173.1(12) . . . . ?
Br02 C202 C203 C204 179.5(11) . . . . ?
Si01 N01 C100 C101 -64.0(14) . . . . ?
Si01 N01 C100 C105 117.5(10) . . . . ?
Si02 N02 C200 C201 19.5(19) . . . . ?
Si02 N02 C200 C205 -166.0(9) . . . . ?
N01 C100 C101 C102 173.9(12) . . . . ?
N01 C100 C105 N03 6.4(17) . . . . ?
N01 C100 C105 C104 -171.0(12) . . . . ?
N02 C200 C201 C202 174.3(12) . . . . ?
N02 C200 C205 N03 1.8(18) . . . . ?
N02 C200 C205 C204 -173.7(13) . . . . ?
C10 Si01 N01 Bi01 -175.8(7) . . . 2_666 ?
C10 Si01 N01 Bi01 69.9(6) . . . . ?
C10 Si01 N01 C100 -42.5(10) . . . . ?
C11 Si01 N01 Bi01 -47.9(6) . . . . ?
C11 Si01 N01 Bi01 66.4(7) . . . 2_666 ?
C11 Si01 N01 C100 -160.3(8) . . . . ?
C12 Si01 N01 Bi01 -55.0(8) . . . 2_666 ?
C12 Si01 N01 Bi01 -169.3(5) . . . . ?
C12 Si01 N01 C100 78.3(10) . . . . ?
C20 Si02 N02 Bi01 114.6(7) . . . . ?
C20 Si02 N02 C200 -70.4(12) . . . . ?
C21 Si02 N02 Bi01 -3.7(8) . . . . ?
C21 Si02 N02 C200 171.3(11) . . . . ?
C22 Si02 N02 Bi01 -124.6(7) . . . . ?
C22 Si02 N02 C200 50.4(13) . . . . ?
C100 C101 C102 Br01 177.8(9) . . . . ?
C100 C101 C102 C103 0(2) . . . . ?
C101 C100 C105 N03 -172.2(11) . . . . ?
C101 C100 C105 C104 10.5(18) . . . . ?
C101 C102 C103 C104 5(2) . . . . ?
C102 C103 C104 C105 -2(2) . . . . ?
C103 C104 C105 N03 176.8(14) . . . . ?
C103 C104 C105 C100 -6(2) . . . . ?
C105 N03 C205 C200 168.0(11) . . . . ?
C105 N03 C205 C204 -17(2) . . . . ?
C105 C100 C101 C102 -7.5(18) . . . . ?
C200 C201 C202 Br02 -179.2(10) . . . . ?
C200 C201 C202 C203 -1(2) . . . . ?
C201 C200 C205 N03 176.5(11) . . . . ?
C201 C200 C205 C204 1.1(19) . . . . ?
C201 C202 C203 C204 1(2) . . . . ?
C202 C203 C204 C205 0(2) . . . . ?
C203 C204 C205 N03 -175.9(13) . . . . ?
C203 C204 C205 C200 -1(2) . . . . ?
C205 N03 C105 C100 160.1(11) . . . . ?
C205 N03 C105 C104 -22.8(19) . . . . ?
C205 C200 C201 C202 -0.3(19) . . . . ?

loop_
_smtbx_masks_void_nr
_smtbx_masks_void_average_x
_smtbx_masks_void_average_y
_smtbx_masks_void_average_z
_smtbx_masks_void_volume
_smtbx_masks_void_count_electrons
_smtbx_masks_void_content
1 -0.647 0.500 0.000 288.1 89.8 ?
